data_9005136
loop_
_publ_author_name
'Weiss, Z.'
'Rieder, M.'
'Smrcok, L.'
'Petricek, V.'
'Bailey, S. W.'

_publ_section_title
;
 Refinement of the crystal structures of two "protolithionites"
 Sample : 1M
;
_journal_name_full 'European Journal of Mineralogy'
_journal_page_first 493
_journal_page_last 502
_journal_volume 5
_journal_year 1993
_chemical_formula_sum
;Al1.49 Ca0.01 Cl0.03 F0.99 Fe2.02 H0.98 K0.92 Li0.33 Mg0.03 Mn0.07 Na0.09
 O10.98 Rb0.01 Si2.98
;
_chemical_name_mineral Protolithionite
_space_group_IT_number 12
_symmetry_space_group_name_Hall '-C 2y'
_symmetry_space_group_name_H-M 'C 1 2/m 1'
_cell_angle_alpha 90
_cell_angle_beta 100.47
_cell_angle_gamma 90
_cell_formula_units_Z 2
_cell_length_a 5.3655
_cell_length_b 9.293
_cell_length_c 10.198
_cell_volume 500.022
_database_code_amcsd 0006481
_exptl_crystal_density_diffrn 3.184
_cod_original_formula_sum
;K.92 Na.09 Ca.01 Rb.01 Al1.49 Mg.03 Fe2.02 Mn.07 Li.33 Si2.98 O10.98 (F.99
 Cl.03 H.98)
;
_cod_database_code 9005136

loop_
_space_group_symop_operation_xyz
x,y,z
1/2+x,1/2+y,z
x,-y,z
1/2+x,1/2-y,z
-x,y,-z
1/2-x,1/2+y,-z
-x,-y,-z
1/2-x,1/2-y,-z

loop_
_atom_site_aniso_label
_atom_site_aniso_U_11
_atom_site_aniso_U_22
_atom_site_aniso_U_33
_atom_site_aniso_U_12
_atom_site_aniso_U_13
_atom_site_aniso_U_23
KMi 0.03117 0.03281 0.04076 0.00000 0.00563 0.00000
NaMi 0.03117 0.03281 0.04076 0.00000 0.00563 0.00000
CaMi 0.03117 0.03281 0.04076 0.00000 0.00563 0.00000
RbMi 0.03117 0.03281 0.04076 0.00000 0.00563 0.00000
AlM1 0.00973 0.01094 0.01528 0.00000 0.00295 0.00000
MgM1 0.00973 0.01094 0.01528 0.00000 0.00295 0.00000
FeM1 0.00973 0.01094 0.01528 0.00000 0.00295 0.00000
MnM1 0.00973 0.01094 0.01528 0.00000 0.00295 0.00000
LiM1 0.00973 0.01094 0.01528 0.00000 0.00295 0.00000
AlM2 0.00846 0.01138 0.01477 0.00000 0.00161 0.00000
MgM2 0.00846 0.01138 0.01477 0.00000 0.00161 0.00000
FeM2 0.00846 0.01138 0.01477 0.00000 0.00161 0.00000
MnM2 0.00846 0.01138 0.01477 0.00000 0.00161 0.00000
LiM2 0.00846 0.01138 0.01477 0.00000 0.00161 0.00000
SiT 0.00874 0.01094 0.01376 0.00000 0.00214 0.00000
AlT 0.00874 0.01094 0.01376 0.00000 0.00214 0.00000
O1 0.03244 0.01838 0.02191 0.00000 0.00188 0.00000
O2 0.02285 0.02975 0.02038 -0.00646 0.00322 -0.00047
O3 0.01932 0.01881 0.01579 0.00050 0.00348 0.00000
O-H 0.01312 0.02581 0.01936 0.00000 0.00295 0.00000
F 0.01312 0.02581 0.01936 0.00000 0.00295 0.00000
Cl 0.01312 0.02581 0.01936 0.00000 0.00295 0.00000

loop_
_atom_site_label
_atom_site_fract_x
_atom_site_fract_y
_atom_site_fract_z
_atom_site_occupancy
_atom_site_type_symbol
_atom_site_attached_hydrogens
KMi 0.00000 0.50000 0.00000 0.92000 K 0
NaMi 0.00000 0.50000 0.00000 0.09000 Na 0
CaMi 0.00000 0.50000 0.00000 0.01000 Ca 0
RbMi 0.00000 0.50000 0.00000 0.01000 Rb 0
AlM1 0.00000 0.00000 0.50000 0.11000 Al 0
MgM1 0.00000 0.00000 0.50000 0.01000 Mg 0
FeM1 0.00000 0.00000 0.50000 0.72000 Fe 0
MnM1 0.00000 0.00000 0.50000 0.03000 Mn 0
LiM1 0.00000 0.00000 0.50000 0.11000 Li 0
AlM2 0.00000 0.33070 0.50000 0.18000 Al 0
MgM2 0.00000 0.33070 0.50000 0.01000 Mg 0
FeM2 0.00000 0.33070 0.50000 0.65000 Fe 0
MnM2 0.00000 0.33070 0.50000 0.02000 Mn 0
LiM2 0.00000 0.33070 0.50000 0.11000 Li 0
SiT 0.07550 0.16660 0.22530 0.74500 Si 0
AlT 0.07550 0.16660 0.22530 0.25500 Al 0
O1 0.04870 0.00000 0.16760 1.00000 O 0
O2 0.30850 0.24660 0.16710 1.00000 O 0
O3 0.13210 0.16680 0.39050 1.00000 O 0
O-H 0.12450 0.50000 0.39290 0.49000 O 1
F 0.12450 0.50000 0.39290 0.49500 F 0
Cl 0.12450 0.50000 0.39290 0.01500 Cl 0

loop_
_cod_changelog_entry_id
_cod_changelog_entry_author
_cod_changelog_entry_date
_cod_changelog_entry_text
1
;cod-tools version 3.8.0
Id: cif_guess_AMCSD_atom_types 9581 2023-05-17 12:35:41Z saulius
;
2023-05-18T11:39:01+03:00
;Derived atom types and hydrogen counts
from atom names that follow the AMCSD naming convention
(Wat == water, O-H == hydroxyl).
;
2
;cod-tools version 3.10.1
Id: cif_fix_AMCSD_aniso_labels 10200 2024-08-01 14:09:44Z saulius
;
2024-08-02T12:20:51+03:00
;Changed the following '_atom_site_aniso_label' values:
'OH' -> 'O-H'
;

loop_
_cod_related_entry_id
_cod_related_entry_database
_cod_related_entry_code
1 AMCSD 0006481
